data_1542325
loop_
_publ_author_name
'Zhang, Xuan'
'Wang, Zhao-Xi'
'Xie, Haomiao'
'Li, Ming-Xing'
'Woods, Toby J.'
'Dunbar, Kim R.'

_publ_section_title
;
 A cobalt(ii) spin-crossover compound with partially charged TCNQ radicals
 and an anomalous conducting behavior
;
_journal_issue 2
_journal_name_full 'Chem. Sci.'
_journal_page_first 1569
_journal_paper_doi 10.1039/C5SC03547C
_journal_volume 7
_journal_year 2016
_chemical_formula_moiety 'C30 H22 Co N6, 3(C12 H4 N4), C2 H3 N'
_chemical_formula_sum 'C68 H37 Co N19'
_chemical_formula_weight 1179.09
_chemical_name_common Co(terpy)2(TCNQ)3(CH3CN)
_chemical_name_systematic 'Cobalt(II) bis(2,2?:6?,2??-terpyridine) tri-7,7,8,8-tetracyanoquinodimethanide acetonitrile'
_space_group_crystal_system orthorhombic
_space_group_IT_number 33
_space_group_name_Hall 'P 2c -2n'
_space_group_name_H-M_alt 'P n a 21'
_symmetry_space_group_name_Hall 'P 2c -2n'
_symmetry_space_group_name_H-M 'P n a 21'
_atom_sites_solution_hydrogens geom
_atom_sites_solution_primary direct
_audit_creation_date 2014-12-02
_audit_creation_method
;
Olex2 1.2
(compiled 2014.11.28 svn.r3106 for OlexSys, GUI svn.r4959)
;
_audit_update_record
;
2015-02-12 deposited with the CCDC.
2015-11-19 downloaded from the CCDC.
;
_cell_angle_alpha 90
_cell_angle_beta 90
_cell_angle_gamma 90
_cell_formula_units_Z 4
_cell_length_a 18.969(6)
_cell_length_b 8.681(3)
_cell_length_c 33.397(10)
_cell_measurement_reflns_used 2973
_cell_measurement_temperature 180.15
_cell_measurement_theta_max 18.85
_cell_measurement_theta_min 2.23
_cell_volume 5499(3)
_computing_cell_refinement 'SAINT v8.34A (Bruker, 2013)'
_computing_data_reduction 'SAINT v8.34A (Bruker, 2013)'
_computing_molecular_graphics 'Olex2 (Dolomanov et al., 2009)'
_computing_publication_material 'Olex2 (Dolomanov et al., 2009)'
_computing_structure_refinement 'ShelXL (Sheldrick, 2008)'
_computing_structure_solution 'ShelXT (Sheldrick, 2008)'
_diffrn_ambient_temperature 180.15
_diffrn_measured_fraction_theta_full 1.000
_diffrn_measured_fraction_theta_max 0.999
_diffrn_measurement_device_type 'Bruker APEX-II CCD'
_diffrn_measurement_method '\f and \w scans'
_diffrn_radiation_type MoK\a
_diffrn_radiation_wavelength 0.71073
_diffrn_reflns_av_R_equivalents 0.1606
_diffrn_reflns_av_unetI/netI 0.1625
_diffrn_reflns_laue_measured_fraction_full 1.000
_diffrn_reflns_laue_measured_fraction_max 0.999
_diffrn_reflns_limit_h_max 23
_diffrn_reflns_limit_h_min -23
_diffrn_reflns_limit_k_max 10
_diffrn_reflns_limit_k_min -10
_diffrn_reflns_limit_l_max 41
_diffrn_reflns_limit_l_min -41
_diffrn_reflns_number 56984
_diffrn_reflns_point_group_measured_fraction_full 1.000
_diffrn_reflns_point_group_measured_fraction_max 0.999
_diffrn_reflns_theta_full 25.242
_diffrn_reflns_theta_max 26.504
_diffrn_reflns_theta_min 1.219
_diffrn_standards_number 0
_exptl_absorpt_coefficient_mu 0.377
_exptl_absorpt_correction_T_max 0.7454
_exptl_absorpt_correction_T_min 0.6780
_exptl_absorpt_correction_type multi-scan
_exptl_absorpt_process_details
;
SADABS-2012/1 (Bruker,2012) was used for absorption correction.
wR2(int) was 0.0842 before and 0.0743 after correction.
The Ratio of minimum to maximum transmission is 0.9096.
The \l/2 correction factor is 0.0015.
;
_exptl_crystal_colour blue
_exptl_crystal_density_diffrn 1.424
_exptl_crystal_description plate
_exptl_crystal_F_000 2420
_exptl_crystal_size_max 0.25
_exptl_crystal_size_mid 0.15
_exptl_crystal_size_min 0.008
_refine_diff_density_max 0.291
_refine_diff_density_min -0.296
_refine_diff_density_rms 0.061
_refine_ls_abs_structure_details
;
 Refined as an inversion twin.
;
_refine_ls_abs_structure_Flack 0.38(2)
_refine_ls_extinction_method none
_refine_ls_goodness_of_fit_ref 0.845
_refine_ls_hydrogen_treatment constr
_refine_ls_matrix_type full
_refine_ls_number_parameters 795
_refine_ls_number_reflns 11364
_refine_ls_number_restraints 1
_refine_ls_restrained_S_all 0.844
_refine_ls_R_factor_all 0.1258
_refine_ls_R_factor_gt 0.0508
_refine_ls_shift/su_max 0.000
_refine_ls_shift/su_mean 0.000
_refine_ls_structure_factor_coef Fsqd
_refine_ls_weighting_details 'w=1/[\s^2^(Fo^2^)+(0.0413P)^2^] where P=(Fo^2^+2Fc^2^)/3'
_refine_ls_weighting_scheme calc
_refine_ls_wR_factor_gt 0.0868
_refine_ls_wR_factor_ref 0.1240
_reflns_Friedel_coverage 0.965
_reflns_friedel_fraction_full 1.000
_reflns_friedel_fraction_max 0.999
_reflns_number_gt 5866
_reflns_number_total 11364
_reflns_threshold_expression 'I > 2\s(I)'
_cod_data_source_file c5sc03547c2.cif
_cod_data_source_block 180
_cod_database_code 1542325
_shelxl_version_number 2014/6
_shelx_space_group_comment
;
The symmetry employed for this shelxl refinement is uniquely defined
by the following loop, which should always be used as a source of
symmetry information in preference to the above space-group names.
They are only intended as comments.
;
_shelx_estimated_absorpt_t_max 0.997
_shelx_estimated_absorpt_t_min 0.912
_olex2_refinement_description
;
1. Twinned data refinement
 Scales: 0.62(3) 0.38(3)
2. Fixed Uiso
 At 1.2 times of:
  All C(H) groups
 At 1.5 times of:
  All C(H,H,H) groups
3.a Aromatic/amide H refined with riding coordinates:
 C2(H2), C3(H3), C4(H4), C6(H6), C7(H7), C8(H8), C9(H9), C12(H12), C13(H13),
 C14(H14), C15(H15), C17(H17), C18(H18), C19(H19), C22(H22), C23(H23), C24(H24),
  C25(H25), C27(H27), C28(H28), C29(H29), C30(H30), C35(H35), C36(H36),
 C38(H38), C39(H39), C59(H59), C60(H60), C62(H62), C63(H63), C47(H47), C48(H48),
  C50(H50), C51(H51)
3.b Idealised Me refined as rotating group:
 C68(H68A,H68B,H68C)
;
_olex2_submission_special_instructions 'No special instructions were received'

loop_
_space_group_symop_operation_xyz
'x, y, z'
'-x, -y, z+1/2'
'x+1/2, -y+1/2, z'
'-x+1/2, y+1/2, z+1/2'

loop_
_atom_site_label
_atom_site_type_symbol
_atom_site_fract_x
_atom_site_fract_y
_atom_site_fract_z
_atom_site_U_iso_or_equiv
_atom_site_adp_type
_atom_site_occupancy
_atom_site_site_symmetry_order
_atom_site_calc_flag
_atom_site_refinement_flags_posn
Co1 Co 0.38117(5) 0.06685(10) 0.37100(3) 0.0235(2) Uani 1 1 d .
N1 N 0.3633(3) 0.0757(7) 0.31623(18) 0.0208(15) Uani 1 1 d .
N2 N 0.3412(3) -0.1421(7) 0.36347(18) 0.0237(15) Uani 1 1 d .
N3 N 0.4186(3) 0.2764(6) 0.36057(17) 0.0239(16) Uani 1 1 d .
N4 N 0.3985(4) 0.0655(7) 0.42736(19) 0.0272(17) Uani 1 1 d .
N5 N 0.2831(3) 0.1528(7) 0.3930(2) 0.0302(17) Uani 1 1 d .
N6 N 0.4875(3) -0.0171(6) 0.3725(2) 0.0269(14) Uani 1 1 d .
C1 C 0.3330(4) -0.0434(9) 0.2977(2) 0.0251(19) Uani 1 1 d .
C2 C 0.3157(4) -0.0365(9) 0.2576(2) 0.031(2) Uani 1 1 d .
H2 H 0.2936 -0.1212 0.2447 0.038 Uiso 1 1 calc R
C3 C 0.3315(5) 0.0968(10) 0.2365(2) 0.039(2) Uani 1 1 d .
H3 H 0.3209 0.1036 0.2087 0.046 Uiso 1 1 calc R
C4 C 0.3627(4) 0.2202(10) 0.2562(2) 0.034(2) Uani 1 1 d .
H4 H 0.3731 0.3129 0.2423 0.041 Uiso 1 1 calc R
C5 C 0.3784(4) 0.2058(8) 0.2962(2) 0.0244(18) Uani 1 1 d .
C6 C 0.3309(4) -0.2527(10) 0.3916(2) 0.030(2) Uani 1 1 d .
H6 H 0.3452 -0.2336 0.4184 0.036 Uiso 1 1 calc R
C7 C 0.3003(4) -0.3911(9) 0.3823(3) 0.038(2) Uani 1 1 d .
H7 H 0.2942 -0.4672 0.4025 0.045 Uiso 1 1 calc R
C8 C 0.2787(4) -0.4194(9) 0.3439(3) 0.035(2) Uani 1 1 d .
H8 H 0.2566 -0.5144 0.3373 0.042 Uiso 1 1 calc R
C9 C 0.2893(4) -0.3082(9) 0.3146(2) 0.029(2) Uani 1 1 d .
H9 H 0.2757 -0.3266 0.2877 0.035 Uiso 1 1 calc R
C10 C 0.3194(4) -0.1726(9) 0.3253(2) 0.0248(19) Uani 1 1 d .
C11 C 0.4117(4) 0.3222(9) 0.3218(2) 0.0258(19) Uani 1 1 d .
C12 C 0.4363(4) 0.4612(9) 0.3088(2) 0.032(2) Uani 1 1 d .
H12 H 0.4295 0.4919 0.2818 0.038 Uiso 1 1 calc R
C13 C 0.4713(4) 0.5572(10) 0.3353(2) 0.035(2) Uani 1 1 d .
H13 H 0.4892 0.6540 0.3268 0.042 Uiso 1 1 calc R
C14 C 0.4794(4) 0.5087(8) 0.3740(3) 0.036(2) Uani 1 1 d .
H14 H 0.5038 0.5720 0.3926 0.044 Uiso 1 1 calc R
C15 C 0.4526(4) 0.3698(9) 0.3862(2) 0.031(2) Uani 1 1 d .
H15 H 0.4582 0.3390 0.4133 0.037 Uiso 1 1 calc R
C16 C 0.4605(4) 0.0125(9) 0.4411(2) 0.029(2) Uani 1 1 d .
C17 C 0.4765(5) 0.0233(10) 0.4818(2) 0.039(2) Uani 1 1 d .
H17 H 0.5205 -0.0120 0.4918 0.046 Uiso 1 1 calc R
C18 C 0.4275(5) 0.0858(10) 0.5069(3) 0.042(2) Uani 1 1 d .
H18 H 0.4376 0.0930 0.5347 0.051 Uiso 1 1 calc R
C19 C 0.3647(5) 0.1381(9) 0.4931(2) 0.038(2) Uani 1 1 d .
H19 H 0.3310 0.1815 0.5109 0.045 Uiso 1 1 calc R
C20 C 0.3506(4) 0.1268(9) 0.4527(2) 0.028(2) Uani 1 1 d .
C21 C 0.2850(5) 0.1781(9) 0.4323(3) 0.032(2) Uani 1 1 d .
C22 C 0.2293(5) 0.2424(9) 0.4534(3) 0.044(2) Uani 1 1 d .
H22 H 0.2333 0.2638 0.4812 0.052 Uiso 1 1 calc R
C23 C 0.1688(5) 0.2739(11) 0.4330(3) 0.056(3) Uani 1 1 d .
H23 H 0.1291 0.3148 0.4467 0.067 Uiso 1 1 calc R
C24 C 0.1655(5) 0.2461(11) 0.3924(3) 0.052(3) Uani 1 1 d .
H24 H 0.1235 0.2677 0.3780 0.062 Uiso 1 1 calc R
C25 C 0.2240(4) 0.1863(8) 0.3726(3) 0.040(2) Uani 1 1 d .
H25 H 0.2221 0.1691 0.3445 0.048 Uiso 1 1 calc R
C26 C 0.5082(4) -0.0476(8) 0.4107(3) 0.029(2) Uani 1 1 d .
C27 C 0.5694(5) -0.1264(9) 0.4184(3) 0.037(2) Uani 1 1 d .
H27 H 0.5827 -0.1494 0.4452 0.045 Uiso 1 1 calc R
C28 C 0.6114(5) -0.1718(10) 0.3867(3) 0.046(3) Uani 1 1 d .
H28 H 0.6534 -0.2286 0.3915 0.055 Uiso 1 1 calc R
C29 C 0.5922(5) -0.1343(10) 0.3483(3) 0.039(2) Uani 1 1 d .
H29 H 0.6215 -0.1608 0.3262 0.047 Uiso 1 1 calc R
C30 C 0.5303(4) -0.0585(10) 0.3425(3) 0.034(2) Uani 1 1 d .
H30 H 0.5167 -0.0336 0.3158 0.041 Uiso 1 1 calc R
N7 N 0.3700(4) -0.2823(8) 0.4904(2) 0.0392(19) Uani 1 1 d .
N8 N 0.3308(4) -0.6617(8) 0.5706(2) 0.045(2) Uani 1 1 d .
N9 N 0.3334(4) 0.3283(9) 0.6887(2) 0.043(2) Uani 1 1 d .
N10 N 0.3060(4) -0.0698(9) 0.7629(2) 0.056(2) Uani 1 1 d .
C31 C 0.3388(4) -0.3676(9) 0.5615(2) 0.026(2) Uani 1 1 d .
C32 C 0.3551(4) -0.3197(10) 0.5222(3) 0.031(2) Uani 1 1 d .
C33 C 0.3342(4) -0.5310(10) 0.5665(2) 0.032(2) Uani 1 1 d .
C34 C 0.3337(4) -0.2676(9) 0.5941(2) 0.0218(19) Uani 1 1 d .
C35 C 0.3406(4) -0.1061(9) 0.5896(2) 0.027(2) Uani 1 1 d .
H35 H 0.3485 -0.0650 0.5636 0.032 Uiso 1 1 calc R
C36 C 0.3364(4) -0.0077(9) 0.6213(2) 0.0262(19) Uani 1 1 d .
H36 H 0.3414 0.1001 0.6172 0.031 Uiso 1 1 calc R
C37 C 0.3248(4) -0.0651(9) 0.6597(2) 0.0233(18) Uani 1 1 d .
C38 C 0.3181(4) -0.2269(9) 0.6642(2) 0.027(2) Uani 1 1 d .
H38 H 0.3103 -0.2672 0.6903 0.033 Uiso 1 1 calc R
C39 C 0.3222(4) -0.3251(9) 0.6337(2) 0.0254(19) Uani 1 1 d .
H39 H 0.3174 -0.4326 0.6382 0.030 Uiso 1 1 calc R
C40 C 0.3214(4) 0.0349(10) 0.6930(2) 0.031(2) Uani 1 1 d .
C41 C 0.3278(4) 0.1974(11) 0.6900(3) 0.032(2) Uani 1 1 d .
C42 C 0.3126(5) -0.0222(11) 0.7314(3) 0.041(2) Uani 1 1 d .
N15 N 0.0316(4) 0.0596(9) 0.4805(2) 0.051(2) Uani 1 1 d .
N16 N 0.0070(4) -0.3289(9) 0.5628(2) 0.0364(19) Uani 1 1 d .
N17 N 0.0143(4) 0.6703(8) 0.6748(2) 0.050(2) Uani 1 1 d .
N18 N -0.0151(4) 0.2879(9) 0.7534(2) 0.051(2) Uani 1 1 d .
C55 C 0.0173(4) -0.0355(9) 0.5533(2) 0.0270(19) Uani 1 1 d .
C56 C 0.0264(4) 0.0167(9) 0.5132(3) 0.032(2) Uani 1 1 d .
C57 C 0.0109(4) -0.1992(10) 0.5582(2) 0.0267(19) Uani 1 1 d .
C58 C 0.0143(4) 0.0653(9) 0.5849(2) 0.0236(18) Uani 1 1 d .
C59 C 0.0264(4) 0.2268(9) 0.5796(2) 0.028(2) Uani 1 1 d .
H59 H 0.0378 0.2642 0.5536 0.034 Uiso 1 1 calc R
C60 C 0.0221(4) 0.3271(9) 0.6101(2) 0.027(2) Uani 1 1 d .
H60 H 0.0294 0.4338 0.6054 0.033 Uiso 1 1 calc R
C61 C 0.0067(4) 0.2746(9) 0.6497(2) 0.0260(19) Uani 1 1 d .
C62 C -0.0041(4) 0.1128(9) 0.6549(2) 0.027(2) Uani 1 1 d .
H62 H -0.0141 0.0750 0.6810 0.033 Uiso 1 1 calc R
C63 C -0.0006(5) 0.0122(10) 0.6243(2) 0.0243(17) Uani 1 1 d .
H63 H -0.0080 -0.0945 0.6291 0.029 Uiso 1 1 calc R
C64 C 0.0034(4) 0.3759(9) 0.6812(2) 0.030(2) Uani 1 1 d .
C65 C 0.0095(4) 0.5391(11) 0.6768(2) 0.035(2) Uani 1 1 d .
C66 C -0.0087(5) 0.3257(10) 0.7211(3) 0.034(2) Uani 1 1 d .
N11 N 0.2145(4) -0.1535(8) 0.4533(2) 0.042(2) Uani 1 1 d .
N12 N 0.1570(4) -0.5407(8) 0.5279(2) 0.041(2) Uani 1 1 d .
N13 N 0.1813(4) 0.4592(8) 0.6439(2) 0.0353(19) Uani 1 1 d .
N14 N 0.1366(4) 0.0814(8) 0.7231(2) 0.0387(19) Uani 1 1 d .
C43 C 0.1862(4) -0.2527(9) 0.5240(2) 0.0247(19) Uani 1 1 d .
C44 C 0.2013(4) -0.2003(10) 0.4848(3) 0.030(2) Uani 1 1 d .
C45 C 0.1704(4) -0.4129(10) 0.5272(2) 0.030(2) Uani 1 1 d .
C46 C 0.1806(4) -0.1475(9) 0.5563(2) 0.025(2) Uani 1 1 d .
C47 C 0.1902(4) 0.0117(8) 0.5503(2) 0.0219(18) Uani 1 1 d .
H47 H 0.1999 0.0487 0.5241 0.026 Uiso 1 1 calc R
C48 C 0.1859(4) 0.1132(9) 0.5809(2) 0.0240(19) Uani 1 1 d .
H48 H 0.1921 0.2200 0.5758 0.029 Uiso 1 1 calc R
C49 C 0.1722(4) 0.0623(8) 0.6205(2) 0.0197(17) Uani 1 1 d .
C50 C 0.1623(4) -0.0983(8) 0.6262(2) 0.0231(19) Uani 1 1 d .
H50 H 0.1517 -0.1354 0.6523 0.028 Uiso 1 1 calc R
C51 C 0.1674(4) -0.1997(9) 0.5958(2) 0.0238(19) Uani 1 1 d .
H51 H 0.1622 -0.3068 0.6009 0.029 Uiso 1 1 calc R
C52 C 0.1672(4) 0.1668(9) 0.6522(2) 0.0235(19) Uani 1 1 d .
C53 C 0.1759(4) 0.3298(10) 0.6473(2) 0.0241(19) Uani 1 1 d .
C54 C 0.1506(4) 0.1188(9) 0.6912(3) 0.025(2) Uani 1 1 d .
N19 N 0.1528(6) -0.0330(13) 0.3022(3) 0.087(3) Uani 1 1 d .
C67 C 0.1205(6) 0.0288(15) 0.2770(4) 0.072(4) Uani 1 1 d .
C68 C 0.0832(6) 0.1029(13) 0.2458(3) 0.076(4) Uani 1 1 d .
H68A H 0.1074 0.0851 0.2203 0.115 Uiso 1 1 calc GR
H68B H 0.0810 0.2138 0.2511 0.115 Uiso 1 1 calc GR
H68C H 0.0353 0.0612 0.2443 0.115 Uiso 1 1 calc GR

loop_
_atom_site_aniso_label
_atom_site_aniso_U_11
_atom_site_aniso_U_22
_atom_site_aniso_U_33
_atom_site_aniso_U_23
_atom_site_aniso_U_13
_atom_site_aniso_U_12
Co1 0.0278(5) 0.0230(5) 0.0198(5) -0.0010(6) -0.0022(6) -0.0008(5)
N1 0.023(4) 0.023(4) 0.017(4) 0.001(3) -0.003(3) 0.002(3)
N2 0.019(3) 0.027(3) 0.025(4) -0.001(3) 0.000(3) -0.002(3)
N3 0.026(4) 0.021(3) 0.024(4) -0.004(3) -0.002(3) -0.002(3)
N4 0.041(5) 0.020(4) 0.021(4) 0.001(3) 0.002(3) -0.008(3)
N5 0.037(5) 0.018(4) 0.035(4) -0.004(3) 0.002(4) -0.006(3)
N6 0.032(4) 0.023(3) 0.025(3) -0.002(4) -0.009(4) -0.004(3)
C1 0.024(5) 0.029(5) 0.022(4) -0.005(4) -0.006(4) 0.000(4)
C2 0.036(5) 0.038(5) 0.020(5) -0.007(4) -0.004(4) -0.002(4)
C3 0.053(6) 0.040(6) 0.023(5) -0.002(4) 0.000(4) -0.003(5)
C4 0.045(6) 0.033(5) 0.023(5) 0.003(4) 0.002(4) -0.003(4)
C5 0.028(5) 0.025(5) 0.020(4) -0.001(4) -0.004(4) 0.002(4)
C6 0.029(5) 0.034(5) 0.027(5) 0.008(4) 0.005(4) 0.001(4)
C7 0.039(5) 0.018(5) 0.056(7) 0.004(4) 0.014(4) -0.003(4)
C8 0.030(5) 0.028(5) 0.048(6) -0.010(5) 0.002(4) -0.008(4)
C9 0.037(5) 0.023(5) 0.028(5) -0.005(4) -0.003(4) -0.003(4)
C10 0.026(5) 0.026(5) 0.023(4) 0.004(4) -0.001(4) 0.000(4)
C11 0.032(5) 0.026(5) 0.020(5) 0.000(4) 0.004(4) 0.001(4)
C12 0.036(5) 0.031(5) 0.028(5) 0.004(4) 0.002(4) -0.003(4)
C13 0.041(6) 0.025(5) 0.039(6) 0.005(4) 0.009(4) -0.006(4)
C14 0.041(5) 0.027(4) 0.040(5) -0.004(5) -0.002(5) -0.008(4)
C15 0.036(5) 0.033(5) 0.023(5) -0.005(4) -0.001(4) -0.002(4)
C16 0.036(5) 0.024(5) 0.029(5) 0.007(4) -0.006(4) -0.009(4)
C17 0.042(6) 0.048(6) 0.027(5) 0.014(4) -0.007(4) -0.019(5)
C18 0.048(6) 0.053(6) 0.025(5) 0.008(5) -0.010(5) -0.026(5)
C19 0.056(7) 0.034(5) 0.024(5) -0.011(4) 0.013(5) -0.013(5)
C20 0.034(5) 0.021(5) 0.027(5) 0.000(4) 0.001(4) -0.010(4)
C21 0.047(6) 0.016(5) 0.034(5) -0.001(4) 0.009(5) -0.006(4)
C22 0.053(6) 0.032(5) 0.046(6) 0.006(5) 0.022(5) 0.010(5)
C23 0.051(7) 0.050(7) 0.067(8) 0.017(6) 0.025(6) 0.017(6)
C24 0.032(6) 0.043(6) 0.080(8) 0.016(5) 0.003(5) 0.010(5)
C25 0.035(5) 0.041(5) 0.045(5) -0.001(6) -0.006(6) 0.002(4)
C26 0.027(5) 0.017(5) 0.043(6) 0.002(4) -0.006(4) -0.007(4)
C27 0.039(6) 0.031(5) 0.042(6) 0.011(4) -0.015(5) -0.010(4)
C28 0.029(6) 0.036(5) 0.073(8) -0.005(5) -0.004(5) 0.003(4)
C29 0.029(5) 0.046(6) 0.043(6) -0.006(5) -0.001(5) -0.002(5)
C30 0.035(6) 0.038(5) 0.029(5) -0.002(4) 0.003(4) -0.005(5)
N7 0.039(5) 0.050(5) 0.028(4) -0.003(4) -0.001(4) -0.004(4)
N8 0.058(6) 0.031(5) 0.045(5) -0.010(4) 0.008(4) 0.000(4)
N9 0.041(5) 0.038(5) 0.048(5) -0.007(4) -0.012(4) 0.000(4)
N10 0.076(6) 0.050(5) 0.041(5) -0.008(5) 0.009(5) 0.014(5)
C31 0.022(5) 0.025(5) 0.031(5) 0.004(4) 0.002(4) 0.000(4)
C32 0.023(5) 0.034(5) 0.036(6) -0.003(4) -0.001(4) 0.001(4)
C33 0.035(5) 0.039(6) 0.022(5) -0.007(4) -0.002(4) 0.004(4)
C34 0.017(4) 0.029(5) 0.019(4) -0.005(4) 0.005(4) 0.001(4)
C35 0.020(5) 0.032(5) 0.028(5) 0.001(4) 0.000(4) -0.001(4)
C36 0.026(5) 0.020(4) 0.033(5) -0.004(4) -0.002(4) 0.002(4)
C37 0.023(4) 0.025(4) 0.022(4) 0.000(4) -0.002(3) 0.002(4)
C38 0.028(5) 0.033(5) 0.022(5) 0.001(4) -0.005(4) 0.005(4)
C39 0.026(5) 0.019(4) 0.031(5) 0.001(4) 0.001(4) -0.001(4)
C40 0.032(5) 0.035(5) 0.027(5) -0.005(4) -0.004(4) 0.001(4)
C41 0.027(5) 0.040(6) 0.031(5) -0.009(4) -0.006(4) 0.006(4)
C42 0.049(6) 0.043(6) 0.031(6) -0.012(5) 0.002(5) 0.003(5)
N15 0.066(6) 0.056(5) 0.031(5) 0.000(4) -0.007(4) -0.005(5)
N16 0.031(5) 0.035(5) 0.042(5) -0.002(4) -0.002(4) -0.009(4)
N17 0.068(6) 0.032(4) 0.052(5) 0.000(4) -0.004(4) -0.001(4)
N18 0.067(6) 0.051(5) 0.036(5) -0.009(4) -0.003(5) 0.002(4)
C55 0.024(5) 0.031(5) 0.026(5) 0.009(4) -0.002(4) -0.002(4)
C56 0.032(5) 0.036(5) 0.028(5) -0.007(4) 0.001(4) -0.003(4)
C57 0.027(5) 0.035(5) 0.018(4) -0.001(4) -0.001(4) -0.003(4)
C58 0.019(4) 0.025(4) 0.027(4) -0.002(4) -0.001(3) 0.001(4)
C59 0.031(5) 0.030(5) 0.023(5) 0.011(4) -0.004(4) 0.001(4)
C60 0.021(5) 0.026(5) 0.035(5) 0.004(4) 0.000(4) 0.000(4)
C61 0.015(4) 0.033(5) 0.030(5) 0.002(4) -0.001(4) 0.006(4)
C62 0.025(5) 0.032(5) 0.024(5) 0.008(4) 0.003(4) -0.002(4)
C63 0.026(4) 0.023(4) 0.024(4) 0.004(3) 0.001(3) -0.002(3)
C64 0.034(6) 0.025(5) 0.030(5) -0.002(4) 0.003(4) 0.000(4)
C65 0.033(5) 0.045(6) 0.028(5) -0.004(4) 0.001(4) 0.006(5)
C66 0.038(6) 0.032(5) 0.032(5) -0.007(4) -0.007(5) 0.006(4)
N11 0.051(5) 0.048(5) 0.028(4) -0.006(4) 0.004(4) 0.001(4)
N12 0.047(5) 0.031(5) 0.045(5) -0.006(4) 0.000(4) 0.003(4)
N13 0.047(5) 0.027(4) 0.032(4) 0.002(4) 0.002(4) -0.001(4)
N14 0.055(5) 0.031(4) 0.030(4) 0.000(4) 0.002(4) 0.004(4)
C43 0.029(5) 0.022(5) 0.024(5) 0.000(4) -0.002(4) -0.002(4)
C44 0.027(5) 0.035(5) 0.029(5) -0.009(4) -0.004(4) 0.003(4)
C45 0.030(5) 0.032(6) 0.029(5) -0.010(4) 0.005(4) 0.004(4)
C46 0.016(4) 0.026(5) 0.032(5) -0.007(4) -0.002(4) 0.005(4)
C47 0.020(4) 0.026(5) 0.019(4) 0.008(4) 0.001(4) 0.001(4)
C48 0.021(5) 0.023(5) 0.028(5) 0.001(4) 0.005(4) 0.003(3)
C49 0.017(4) 0.023(4) 0.020(4) -0.002(4) -0.002(3) 0.002(4)
C50 0.023(5) 0.022(5) 0.024(4) 0.000(4) 0.002(4) 0.002(4)
C51 0.023(5) 0.022(5) 0.026(5) 0.008(4) 0.002(4) -0.001(4)
C52 0.026(5) 0.022(5) 0.022(5) 0.006(4) -0.001(4) -0.002(4)
C53 0.022(5) 0.036(5) 0.015(4) -0.002(4) 0.001(3) -0.002(4)
C54 0.028(5) 0.024(5) 0.023(5) -0.003(4) -0.006(4) 0.002(4)
N19 0.064(8) 0.087(8) 0.110(10) -0.023(8) 0.001(6) -0.017(6)
C67 0.043(8) 0.089(11) 0.083(10) -0.027(8) 0.018(7) -0.026(7)
C68 0.083(9) 0.078(9) 0.068(8) 0.007(7) -0.002(7) -0.011(7)

loop_
_atom_type_symbol
_atom_type_description
_atom_type_scat_dispersion_real
_atom_type_scat_dispersion_imag
_atom_type_scat_source
C C 0.0033 0.0016 'International Tables Vol C Tables 4.2.6.8 and 6.1.1.4'
H H 0.0000 0.0000 'International Tables Vol C Tables 4.2.6.8 and 6.1.1.4'
Co Co 0.3494 0.9721 'International Tables Vol C Tables 4.2.6.8 and 6.1.1.4'
N N 0.0061 0.0033 'International Tables Vol C Tables 4.2.6.8 and 6.1.1.4'

loop_
_geom_angle_atom_site_label_1
_geom_angle_atom_site_label_2
_geom_angle_atom_site_label_3
_geom_angle
N1 Co1 N2 81.0(3)
N1 Co1 N3 81.7(3)
N1 Co1 N4 177.9(3)
N1 Co1 N5 99.5(3)
N1 Co1 N6 102.0(3)
N2 Co1 N3 162.5(2)
N2 Co1 N5 91.7(2)
N2 Co1 N6 93.0(2)
N3 Co1 N5 93.0(2)
N3 Co1 N6 88.8(2)
N4 Co1 N2 100.7(3)
N4 Co1 N3 96.7(2)
N4 Co1 N5 79.2(3)
N4 Co1 N6 79.3(3)
N5 Co1 N6 158.5(3)
C1 N1 Co1 120.2(5)
C1 N1 C5 120.8(7)
C5 N1 Co1 119.0(5)
C6 N2 Co1 128.0(5)
C6 N2 C10 117.7(7)
C10 N2 Co1 114.3(5)
C11 N3 Co1 113.7(5)
C15 N3 Co1 127.8(5)
C15 N3 C11 118.4(6)
C16 N4 Co1 119.3(6)
C16 N4 C20 120.6(7)
C20 N4 Co1 119.9(6)
C21 N5 Co1 111.9(6)
C21 N5 C25 119.1(8)
C25 N5 Co1 129.0(6)
C26 N6 Co1 111.1(5)
C30 N6 Co1 130.0(6)
C30 N6 C26 118.4(7)
N1 C1 C2 121.3(7)
N1 C1 C10 111.8(6)
C2 C1 C10 126.8(7)
C1 C2 H2 120.7
C1 C2 C3 118.6(8)
C3 C2 H2 120.7
C2 C3 H3 120.2
C2 C3 C4 119.6(8)
C4 C3 H3 120.2
C3 C4 H4 120.6
C5 C4 C3 118.8(8)
C5 C4 H4 120.6
N1 C5 C4 120.9(7)
N1 C5 C11 112.5(6)
C4 C5 C11 126.6(7)
N2 C6 H6 119.1
N2 C6 C7 121.7(8)
C7 C6 H6 119.1
C6 C7 H7 120.1
C6 C7 C8 119.7(8)
C8 C7 H7 120.1
C7 C8 H8 120.3
C7 C8 C9 119.4(8)
C9 C8 H8 120.3
C8 C9 H9 120.7
C10 C9 C8 118.6(7)
C10 C9 H9 120.7
N2 C10 C1 112.6(7)
C9 C10 N2 122.8(7)
C9 C10 C1 124.6(7)
N3 C11 C5 113.1(7)
N3 C11 C12 121.9(7)
C12 C11 C5 125.0(7)
C11 C12 H12 120.2
C11 C12 C13 119.6(7)
C13 C12 H12 120.2
C12 C13 H13 120.9
C14 C13 C12 118.2(8)
C14 C13 H13 120.9
C13 C14 H14 119.7
C13 C14 C15 120.7(8)
C15 C14 H14 119.7
N3 C15 C14 121.3(8)
N3 C15 H15 119.4
C14 C15 H15 119.4
N4 C16 C17 120.0(8)
N4 C16 C26 115.3(7)
C17 C16 C26 124.6(8)
C16 C17 H17 120.8
C18 C17 C16 118.4(8)
C18 C17 H17 120.8
C17 C18 H18 119.2
C19 C18 C17 121.6(8)
C19 C18 H18 119.2
C18 C19 H19 120.7
C18 C19 C20 118.6(8)
C20 C19 H19 120.7
N4 C20 C19 120.7(8)
N4 C20 C21 113.2(7)
C19 C20 C21 126.1(8)
N5 C21 C20 115.2(8)
N5 C21 C22 123.1(9)
C22 C21 C20 121.7(8)
C21 C22 H22 121.0
C23 C22 C21 118.0(9)
C23 C22 H22 121.0
C22 C23 H23 120.2
C22 C23 C24 119.6(9)
C24 C23 H23 120.2
C23 C24 H24 120.1
C23 C24 C25 119.8(9)
C25 C24 H24 120.1
N5 C25 C24 120.4(9)
N5 C25 H25 119.8
C24 C25 H25 119.8
N6 C26 C16 113.9(7)
N6 C26 C27 121.2(8)
C27 C26 C16 124.9(8)
C26 C27 H27 120.4
C26 C27 C28 119.1(8)
C28 C27 H27 120.4
C27 C28 H28 120.2
C29 C28 C27 119.7(9)
C29 C28 H28 120.2
C28 C29 H29 120.8
C30 C29 C28 118.5(9)
C30 C29 H29 120.8
N6 C30 C29 123.1(8)
N6 C30 H30 118.5
C29 C30 H30 118.5
C32 C31 C33 114.5(8)
C34 C31 C32 123.8(8)
C34 C31 C33 121.4(7)
N7 C32 C31 178.3(9)
N8 C33 C31 179.7(12)
C31 C34 C35 121.8(7)
C31 C34 C39 121.0(7)
C35 C34 C39 117.2(7)
C34 C35 H35 118.9
C36 C35 C34 122.2(8)
C36 C35 H35 118.9
C35 C36 H36 120.0
C35 C36 C37 120.0(7)
C37 C36 H36 120.0
C36 C37 C38 117.7(7)
C36 C37 C40 120.8(7)
C40 C37 C38 121.5(7)
C37 C38 H38 118.3
C39 C38 C37 123.3(8)
C39 C38 H38 118.3
C34 C39 H39 120.2
C38 C39 C34 119.6(7)
C38 C39 H39 120.2
C37 C40 C41 123.5(8)
C42 C40 C37 121.0(8)
C42 C40 C41 115.5(8)
N9 C41 C40 178.0(10)
N10 C42 C40 179.3(11)
C56 C55 C57 115.7(7)
C58 C55 C56 121.7(7)
C58 C55 C57 122.6(7)
N15 C56 C55 177.9(9)
N16 C57 C55 178.4(9)
C55 C58 C59 121.5(7)
C55 C58 C63 120.9(8)
C63 C58 C59 117.6(7)
C58 C59 H59 119.0
C60 C59 C58 122.1(7)
C60 C59 H59 119.0
C59 C60 H60 119.7
C59 C60 C61 120.6(7)
C61 C60 H60 119.7
C60 C61 C62 117.1(7)
C64 C61 C60 121.0(7)
C64 C61 C62 121.9(7)
C61 C62 H62 118.7
C63 C62 C61 122.5(7)
C63 C62 H62 118.7
C58 C63 H63 119.9
C62 C63 C58 120.1(8)
C62 C63 H63 119.9
C61 C64 C65 123.6(8)
C61 C64 C66 122.0(7)
C66 C64 C65 114.4(7)
N17 C65 C64 177.6(10)
N18 C66 C64 176.7(10)
C44 C43 C45 115.1(7)
C44 C43 C46 120.8(7)
C46 C43 C45 123.8(7)
N11 C44 C43 178.0(9)
N12 C45 C43 176.7(10)
C43 C46 C51 121.0(7)
C47 C46 C43 121.0(7)
C47 C46 C51 117.9(7)
C46 C47 H47 119.2
C48 C47 C46 121.6(7)
C48 C47 H47 119.2
C47 C48 H48 119.6
C47 C48 C49 120.9(7)
C49 C48 H48 119.6
C48 C49 C50 117.1(7)
C52 C49 C48 121.2(7)
C52 C49 C50 121.8(7)
C49 C50 H50 119.0
C51 C50 C49 122.1(7)
C51 C50 H50 119.0
C46 C51 H51 119.8
C50 C51 C46 120.3(7)
C50 C51 H51 119.8
C49 C52 C53 123.1(7)
C49 C52 C54 121.7(7)
C54 C52 C53 115.2(7)
N13 C53 C52 178.3(9)
N14 C54 C52 179.1(10)
N19 C67 C68 178.3(14)
C67 C68 H68A 109.5
C67 C68 H68B 109.5
C67 C68 H68C 109.5
H68A C68 H68B 109.5
H68A C68 H68C 109.5
H68B C68 H68C 109.5

loop_
_geom_bond_atom_site_label_1
_geom_bond_atom_site_label_2
_geom_bond_distance
Co1 N1 1.862(6)
Co1 N2 1.982(6)
Co1 N3 1.983(6)
Co1 N4 1.910(6)
Co1 N5 2.135(7)
Co1 N6 2.145(6)
N1 C1 1.336(9)
N1 C5 1.343(9)
N2 C6 1.357(9)
N2 C10 1.366(9)
N3 C11 1.361(8)
N3 C15 1.345(8)
N4 C16 1.344(10)
N4 C20 1.350(9)
N5 C21 1.331(9)
N5 C25 1.343(9)
N6 C26 1.360(10)
N6 C30 1.339(9)
C1 C2 1.379(10)
C1 C10 1.476(10)
C2 H2 0.9500
C2 C3 1.387(10)
C3 H3 0.9500
C3 C4 1.390(11)
C4 H4 0.9500
C4 C5 1.376(10)
C5 C11 1.466(10)
C6 H6 0.9500
C6 C7 1.369(11)
C7 H7 0.9500
C7 C8 1.370(10)
C8 H8 0.9500
C8 C9 1.389(11)
C9 H9 0.9500
C9 C10 1.357(10)
C11 C12 1.363(10)
C12 H12 0.9500
C12 C13 1.384(10)
C13 H13 0.9500
C13 C14 1.368(11)
C14 H14 0.9500
C14 C15 1.370(10)
C15 H15 0.9500
C16 C17 1.397(10)
C16 C26 1.458(11)
C17 H17 0.9500
C17 C18 1.362(11)
C18 H18 0.9500
C18 C19 1.356(12)
C19 H19 0.9500
C19 C20 1.380(11)
C20 C21 1.487(11)
C21 C22 1.387(11)
C22 H22 0.9500
C22 C23 1.362(12)
C23 H23 0.9500
C23 C24 1.379(12)
C24 H24 0.9500
C24 C25 1.391(11)
C25 H25 0.9500
C26 C27 1.371(11)
C27 H27 0.9500
C27 C28 1.382(11)
C28 H28 0.9500
C28 C29 1.375(11)
C29 H29 0.9500
C29 C30 1.361(11)
C30 H30 0.9500
N7 C32 1.144(9)
N8 C33 1.145(10)
N9 C41 1.142(10)
N10 C42 1.137(10)
C31 C32 1.412(11)
C31 C33 1.430(11)
C31 C34 1.395(10)
C34 C35 1.416(11)
C34 C39 1.432(10)
C35 H35 0.9500
C35 C36 1.363(10)
C36 H36 0.9500
C36 C37 1.396(10)
C37 C38 1.418(10)
C37 C40 1.411(10)
C38 H38 0.9500
C38 C39 1.329(10)
C39 H39 0.9500
C40 C41 1.420(12)
C40 C42 1.385(12)
N15 C56 1.160(10)
N16 C57 1.138(10)
N17 C65 1.144(10)
N18 C66 1.134(10)
C55 C56 1.422(11)
C55 C57 1.436(11)
C55 C58 1.372(10)
C58 C59 1.431(10)
C58 C63 1.425(10)
C59 H59 0.9500
C59 C60 1.344(10)
C60 H60 0.9500
C60 C61 1.428(10)
C61 C62 1.430(10)
C61 C64 1.372(10)
C62 H62 0.9500
C62 C63 1.346(10)
C63 H63 0.9500
C64 C65 1.429(11)
C64 C66 1.420(11)
N11 C44 1.157(10)
N12 C45 1.138(10)
N13 C53 1.133(9)
N14 C54 1.148(9)
C43 C44 1.415(11)
C43 C45 1.427(11)
C43 C46 1.416(10)
C46 C47 1.408(10)
C46 C51 1.417(10)
C47 H47 0.9500
C47 C48 1.352(9)
C48 H48 0.9500
C48 C49 1.418(9)
C49 C50 1.420(10)
C49 C52 1.398(10)
C50 H50 0.9500
C50 C51 1.347(9)
C51 H51 0.9500
C52 C53 1.434(11)
C52 C54 1.402(11)
N19 C67 1.172(15)
C67 C68 1.416(15)
C68 H68A 0.9800
C68 H68B 0.9800
C68 H68C 0.9800

loop_
_twin_individual_id
_twin_individual_mass_fraction_refined
1 0.62(3)
2 0.38(3)
